data_7717234
loop_
_publ_author_name
'Wu, Jingyun'
'Stevens, Michael A.'
'Gardiner, Michael G.'
'Colebatch, Annie L.'

_publ_section_title
;
 Ruthenium, copper and ruthenium-copper complexes of an unsymmetrical
 phosphino pyridyl 1,8-naphthyridine PNNN ligand.
;
_journal_issue 44
_journal_name_full 'Dalton transactions (Cambridge, England : 2003)'
_journal_page_first 18037
_journal_page_last 18046
_journal_paper_doi 10.1039/d4dt02755h
_journal_volume 53
_journal_year 2024
_chemical_formula_moiety 'C22 H28 Cl2 Cu2 N3 P, C H2 Cl2'
_chemical_formula_sum 'C23 H30 Cl4 Cu2 N3 P'
_chemical_formula_weight 648.35
_space_group_crystal_system triclinic
_space_group_IT_number 2
_space_group_name_Hall '-P 1'
_space_group_name_H-M_alt 'P -1'
_atom_sites_solution_hydrogens geom
_atom_sites_solution_primary dual
_audit_creation_date 2023-09-22
_audit_creation_method
;
Olex2 1.5
(compiled 2023.08.24 svn.re1ec1418 for OlexSys, GUI svn.r6817)
;
_audit_update_record
;
2024-09-26 deposited with the CCDC.	2024-10-15 downloaded from the CCDC.
;
_cell_angle_alpha 64.567(3)
_cell_angle_beta 68.136(3)
_cell_angle_gamma 75.453(3)
_cell_formula_units_Z 2
_cell_length_a 9.7176(3)
_cell_length_b 13.0045(5)
_cell_length_c 13.0393(4)
_cell_measurement_reflns_used 6575
_cell_measurement_temperature 150.00(10)
_cell_measurement_theta_max 77.2040
_cell_measurement_theta_min 3.7750
_cell_volume 1372.87(9)
_computing_cell_refinement 'CrysAlisPro 1.171.42.85a (Rigaku OD, 2023)'
_computing_data_collection 'CrysAlisPro 1.171.42.85a (Rigaku OD, 2023)'
_computing_data_reduction 'CrysAlisPro 1.171.42.85a (Rigaku OD, 2023)'
_computing_molecular_graphics 'Olex2 1.5 (Dolomanov et al., 2009)'
_computing_publication_material 'Olex2 1.5 (Dolomanov et al., 2009)'
_computing_structure_refinement 'SHELXL 2018/3 (Sheldrick, 2015)'
_computing_structure_solution 'SHELXT 2018/2 (Sheldrick, 2018)'
_diffrn_ambient_environment N~2~
_diffrn_ambient_temperature 150.00(10)
_diffrn_detector 'Hybrid Pixel Array Detector'
_diffrn_detector_area_resol_mean 10.0000
_diffrn_detector_type HyPix
_diffrn_measured_fraction_theta_full 0.999
_diffrn_measured_fraction_theta_max 0.961
_diffrn_measurement_details
;
List of Runs (angles in degrees, time in seconds):

  # Type    Start    End  Width  t~exp~   \w     \q     \k     \f   Frames
#--------------------------------------------------------------------------
  1  \w    -78.00 -52.00   0.50   12.00    --  -46.45 113.00 -86.00   52
  2  \w     30.00  80.00   0.50   12.00    --   46.45-113.00-178.00  100
  3  \w    105.00 139.00   0.50   35.33    --  106.49 113.00 -86.00   68
  4  \w     60.00 108.00   0.50   35.33    --  106.49-113.00-178.00   96
  5  \w    -70.00 -14.00   0.50   12.00    --  -46.45  77.00 -90.00  112
  6  \w   -119.00 -24.00   0.50   12.00    --  -46.45 -77.00-180.00  190
  7  \w    -10.00  16.00   0.50   12.00    --  -46.45  77.00 -90.00   52
  8  \w     -4.00  23.00   0.50   12.00    --  -46.45  19.00-150.00   54
  9  \w    -22.00  48.00   0.50   12.00    --   46.45 -57.00  30.00  140
 10  \w     38.00  96.00   0.50   12.00    --   46.45  38.00 150.00  116
 11  \w    -25.00  17.00   0.50   12.00    --   46.45 -57.00 -30.00   84
 12  \w     28.00  62.00   0.50   12.00    --   46.45 -57.00 -30.00   68
 13  \w     71.00 108.00   0.50   35.33    --  106.49-125.00  60.00   74
 14  \w     31.00  56.00   0.50   35.33    --  106.49 -30.00 120.00   50
 15  \w     38.00  73.00   0.50   35.33    --  106.49 -45.00-150.00   70
 16  \w     41.00  67.00   0.50   35.33    --  106.49-125.00  60.00   52
 17  \w    100.00 128.00   0.50   35.33    --  106.49 125.00-150.00   56
 18  \w     54.00  92.00   0.50   35.33    --  106.49 -61.00 -60.00   76
 19  \w     42.00  71.00   0.50   35.33    --  106.49 -45.00  60.00   58
 20  \w     33.00  59.00   0.50   35.33    --  106.49 -30.00 -90.00   52
 21  \w     33.00  59.00   0.50   35.33    --  106.49 -30.00-120.00   52
 22  \w     64.00 106.00   0.50   35.33    --  106.49 -95.00 -90.00   84
 23  \w     32.00  58.00   0.50   35.33    --  106.49 -30.00-150.00   52
 24  \w     31.00  56.00   0.50   35.33    --  106.49 -30.00  60.00   50
 25  \w     42.00 104.00   0.50   35.33    --  106.49 -95.00-180.00  124
 26  \w     36.00  72.00   0.50   35.33    --  106.49 -45.00 -90.00   72
 27  \w     32.00  57.00   0.50   35.33    --  106.49 -30.00   0.00   50
 28  \w     66.00 105.00   0.50   35.33    --  106.49 -95.00 -60.00   78
 29  \w     31.00  57.00   0.50   35.33    --  106.49 -30.00  90.00   52
 30  \w    132.00 176.00   0.50   35.33    --  106.49  30.00   0.00   88
 31  \w     44.00  73.00   0.50   35.33    --  106.49 -45.00   0.00   58
 32  \w    104.00 130.00   0.50   35.33    --  106.49  30.00   0.00   52
 33  \w     32.00  58.00   0.50   35.33    --  106.49 -30.00 150.00   52
 34  \w     31.00  56.00   0.50   35.33    --  106.49 -30.00 -60.00   50
 35  \w     36.00  61.00   0.50   35.33    --  106.49 -45.00-120.00   50
 36  \w     38.00  65.00   0.50   35.33    --  106.49 -45.00-180.00   54
 37  \w     41.00  85.00   0.50   35.33    --  106.49 -95.00  90.00   88
 38  \w     33.00  58.00   0.50   35.33    --  106.49 -30.00-180.00   50
 39  \w     31.00  59.00   0.50   35.33    --  106.49 -30.00  30.00   56
 40  \w     96.00 138.00   0.50   35.33    --  106.49 125.00-120.00   84
 41  \w    142.00 171.00   0.50   35.33    --  106.49  30.00-150.00   58
 42  \w     65.00 106.00   0.50   35.33    --  106.49 -95.00  60.00   82
 43  \w     97.00 122.00   0.50   35.33    --  106.49  30.00-150.00   50
;
_diffrn_measurement_device 'four-circle diffractometer'
_diffrn_measurement_device_type 'SuperNova, Dual, Cu at home/near, HyPix'
_diffrn_measurement_method '\w scans'
_diffrn_orient_matrix_type 'CrysAlisPro convention (1999,Acta A55,543-557)'
_diffrn_orient_matrix_UB_11 -0.0694262000
_diffrn_orient_matrix_UB_12 -0.0880258000
_diffrn_orient_matrix_UB_13 0.1243378000
_diffrn_orient_matrix_UB_21 0.0522467000
_diffrn_orient_matrix_UB_22 -0.0952600000
_diffrn_orient_matrix_UB_23 -0.0509438000
_diffrn_orient_matrix_UB_31 0.1482550000
_diffrn_orient_matrix_UB_32 -0.0243024000
_diffrn_orient_matrix_UB_33 0.0280324000
_diffrn_radiation_monochromator mirror
_diffrn_radiation_probe x-ray
_diffrn_radiation_type 'Cu K\a'
_diffrn_radiation_wavelength 1.54184
_diffrn_reflns_av_R_equivalents 0.0402
_diffrn_reflns_av_unetI/netI 0.0441
_diffrn_reflns_Laue_measured_fraction_full 0.999
_diffrn_reflns_Laue_measured_fraction_max 0.961
_diffrn_reflns_limit_h_max 12
_diffrn_reflns_limit_h_min -9
_diffrn_reflns_limit_k_max 16
_diffrn_reflns_limit_k_min -16
_diffrn_reflns_limit_l_max 16
_diffrn_reflns_limit_l_min -16
_diffrn_reflns_number 14511
_diffrn_reflns_point_group_measured_fraction_full 0.999
_diffrn_reflns_point_group_measured_fraction_max 0.961
_diffrn_reflns_theta_full 67.684
_diffrn_reflns_theta_max 77.454
_diffrn_reflns_theta_min 3.786
_diffrn_source 'micro-focus sealed X-ray tube'
_diffrn_source_type 'SuperNova (Cu) X-ray Source'
_exptl_absorpt_coefficient_mu 6.175
_exptl_absorpt_correction_T_max 1.00000
_exptl_absorpt_correction_T_min 0.64942
_exptl_absorpt_correction_type multi-scan
_exptl_absorpt_process_details
;
CrysAlisPro 1.171.42.85a (Rigaku Oxford Diffraction, 2023)
Empirical absorption correction using spherical harmonics,
implemented in SCALE3 ABSPACK scaling algorithm.
;
_exptl_crystal_colour red
_exptl_crystal_colour_primary red
_exptl_crystal_density_diffrn 1.568
_exptl_crystal_description block
_exptl_crystal_F_000 660
_exptl_crystal_size_max 0.216
_exptl_crystal_size_mid 0.093
_exptl_crystal_size_min 0.071
_refine_diff_density_max 0.990
_refine_diff_density_min -0.322
_refine_diff_density_rms 0.093
_refine_ls_extinction_method none
_refine_ls_goodness_of_fit_ref 1.086
_refine_ls_hydrogen_treatment constr
_refine_ls_matrix_type full
_refine_ls_number_parameters 304
_refine_ls_number_reflns 5606
_refine_ls_number_restraints 0
_refine_ls_restrained_S_all 1.086
_refine_ls_R_factor_all 0.0579
_refine_ls_R_factor_gt 0.0476
_refine_ls_shift/su_max 0.000
_refine_ls_shift/su_mean 0.000
_refine_ls_structure_factor_coef Fsqd
_refine_ls_weighting_details 'w=1/[\s^2^(Fo^2^)+(0.0636P)^2^+0.9182P] where P=(Fo^2^+2Fc^2^)/3'
_refine_ls_weighting_scheme calc
_refine_ls_wR_factor_gt 0.1190
_refine_ls_wR_factor_ref 0.1241
_reflns_Friedel_coverage 0.000
_reflns_number_gt 4753
_reflns_number_total 5606
_reflns_threshold_expression 'I > 2\s(I)'
_cod_data_source_file d4dt02755h2.cif
_cod_data_source_block jw208_auto
_cod_depositor_comments 'Adding full bibliography for 7717232--7717238.cif.'
_cod_database_code 7717234
_shelx_shelxl_version_number 2018/3
_chemical_oxdiff_formula C22H28N3PCu2Cl2
_shelx_space_group_comment
;
The symmetry employed for this shelxl refinement is uniquely defined
by the following loop, which should always be used as a source of
symmetry information in preference to the above space-group names.
They are only intended as comments.
;
_olex2_refinement_description
;
1. Fixed Uiso
 At 1.2 times of:
  All C(H) groups, All C(H,H) groups
 At 1.5 times of:
  All C(H,H,H) groups
2.a Secondary CH2 refined with riding coordinates:
 C10(H10A,H10B), C24(H24A,H24B)
2.b Aromatic/amide H refined with riding coordinates:
 C6(H6), C7(H7), C4(H4), C23(H23), C22(H22), C3(H3), C21(H21), C20(H20)
2.c Idealised Me refined as rotating group:
 C13(H13A,H13B,H13C), C15(H15A,H15B,H15C), C17(H17A,H17B,H17C), C18(H18A,H18B,
 H18C), C14(H14A,H14B,H14C), C16(H16A,H16B,H16C)
;
_olex2_submission_special_instructions 'No special instructions were received'
_oxdiff_exptl_absorpt_empirical_details
;
Empirical correction (ABSPACK) includes:
- Absorption correction using spherical harmonics
- Frame scaling
;
_oxdiff_exptl_absorpt_empirical_full_max 2.116
_oxdiff_exptl_absorpt_empirical_full_min 0.575

loop_
_space_group_symop_operation_xyz
'x, y, z'
'-x, -y, -z'

loop_
_atom_site_label
_atom_site_type_symbol
_atom_site_fract_x
_atom_site_fract_y
_atom_site_fract_z
_atom_site_U_iso_or_equiv
_atom_site_adp_type
_atom_site_occupancy
_atom_site_site_symmetry_order
_atom_site_calc_flag
_atom_site_refinement_flags_posn
_atom_site_refinement_flags_adp
_atom_site_refinement_flags_occupancy
_atom_site_disorder_assembly
_atom_site_disorder_group
Cu1 Cu 0.35877(5) 0.32607(4) 0.76886(4) 0.03391(14) Uani 1 1 d . . . . .
Cu2 Cu 0.26255(5) 0.48498(5) 0.85994(5) 0.03979(15) Uani 1 1 d . . . . .
Cl1 Cl 0.28381(8) 0.27929(7) 0.97781(7) 0.03368(17) Uani 1 1 d . . . . .
Cl2 Cl 0.17495(8) 0.48677(7) 0.71990(7) 0.03577(18) Uani 1 1 d . . . . .
P1 P 0.48205(9) 0.21217(7) 0.67135(7) 0.03024(18) Uani 1 1 d . . . . .
Cl4 Cl -0.04073(12) -0.18796(10) 0.58885(10) 0.0600(3) Uani 1 1 d . . . . .
Cl3 Cl 0.08241(15) -0.10964(12) 0.71156(13) 0.0727(3) Uani 1 1 d . . . . .
N2 N 0.4826(3) 0.5164(2) 0.8069(2) 0.0306(5) Uani 1 1 d . . . . .
N1 N 0.5719(3) 0.4021(2) 0.6973(2) 0.0314(5) Uani 1 1 d . . . . .
N3 N 0.2337(3) 0.6017(2) 0.9311(3) 0.0327(6) Uani 1 1 d . . . . .
C9 C 0.6028(3) 0.4668(3) 0.7437(3) 0.0297(6) Uani 1 1 d . . . . .
C8 C 0.5022(3) 0.5837(3) 0.8529(3) 0.0298(6) Uani 1 1 d . . . . .
C5 C 0.7501(3) 0.4826(3) 0.7255(3) 0.0313(6) Uani 1 1 d . . . . .
C19 C 0.3621(3) 0.6367(3) 0.9185(3) 0.0314(6) Uani 1 1 d . . . . .
C2 C 0.6838(3) 0.3582(3) 0.6266(3) 0.0332(7) Uani 1 1 d . . . . .
C6 C 0.7678(3) 0.5506(3) 0.7786(3) 0.0330(6) Uani 1 1 d . . . . .
H6 H 0.865082 0.560865 0.771029 0.040 Uiso 1 1 calc R U . . .
C7 C 0.6459(4) 0.6018(3) 0.8410(3) 0.0328(6) Uani 1 1 d . . . . .
H7 H 0.657266 0.648842 0.875784 0.039 Uiso 1 1 calc R U . . .
C4 C 0.8676(4) 0.4308(3) 0.6532(3) 0.0355(7) Uani 1 1 d . . . . .
H4 H 0.968378 0.437415 0.640397 0.043 Uiso 1 1 calc R U . . .
C23 C 0.1053(4) 0.6459(3) 0.9888(3) 0.0355(7) Uani 1 1 d . . . . .
H23 H 0.015720 0.621150 0.998401 0.043 Uiso 1 1 calc R U . . .
C10 C 0.6450(4) 0.2931(3) 0.5710(3) 0.0369(7) Uani 1 1 d . . . . .
H10A H 0.732220 0.239064 0.550017 0.044 Uiso 1 1 calc R U . . .
H10B H 0.623131 0.347741 0.496392 0.044 Uiso 1 1 calc R U . . .
C22 C 0.0948(4) 0.7259(3) 1.0357(3) 0.0406(8) Uani 1 1 d . . . . .
H22 H 0.000548 0.756198 1.075367 0.049 Uiso 1 1 calc R U . . .
C3 C 0.8352(4) 0.3715(3) 0.6022(3) 0.0383(7) Uani 1 1 d . . . . .
H3 H 0.913061 0.339308 0.550687 0.046 Uiso 1 1 calc R U . . .
C11 C 0.5673(4) 0.0708(3) 0.7581(3) 0.0393(7) Uani 1 1 d . . . . .
C21 C 0.2248(4) 0.7604(3) 1.0233(3) 0.0397(7) Uani 1 1 d . . . . .
H21 H 0.221616 0.815094 1.054639 0.048 Uiso 1 1 calc R U . . .
C20 C 0.3606(4) 0.7146(3) 0.9646(3) 0.0371(7) Uani 1 1 d . . . . .
H20 H 0.451355 0.736667 0.956314 0.045 Uiso 1 1 calc R U . . .
C12 C 0.4043(4) 0.1993(3) 0.5659(3) 0.0393(7) Uani 1 1 d . . . . .
C13 C 0.6714(5) 0.0975(4) 0.8065(4) 0.0490(9) Uani 1 1 d . . . . .
H13A H 0.756025 0.133594 0.740110 0.073 Uiso 1 1 calc R U . . .
H13B H 0.708198 0.026219 0.861978 0.073 Uiso 1 1 calc R U . . .
H13C H 0.616144 0.149692 0.848182 0.073 Uiso 1 1 calc R U . . .
C15 C 0.4422(5) 0.0084(3) 0.8658(4) 0.0482(9) Uani 1 1 d . . . . .
H15A H 0.382175 0.060113 0.906969 0.072 Uiso 1 1 calc R U . . .
H15B H 0.485816 -0.059080 0.920596 0.072 Uiso 1 1 calc R U . . .
H15C H 0.378627 -0.015697 0.838648 0.072 Uiso 1 1 calc R U . . .
C17 C 0.2999(5) 0.1046(4) 0.6329(4) 0.0491(9) Uani 1 1 d . . . . .
H17A H 0.358252 0.029940 0.657984 0.074 Uiso 1 1 calc R U . . .
H17B H 0.248289 0.106119 0.580329 0.074 Uiso 1 1 calc R U . . .
H17C H 0.226294 0.117243 0.703178 0.074 Uiso 1 1 calc R U . . .
C18 C 0.3087(5) 0.3128(4) 0.5249(4) 0.0529(10) Uani 1 1 d . . . . .
H18A H 0.230582 0.323911 0.594256 0.079 Uiso 1 1 calc R U . . .
H18B H 0.262560 0.311547 0.470246 0.079 Uiso 1 1 calc R U . . .
H18C H 0.371450 0.375731 0.483957 0.079 Uiso 1 1 calc R U . . .
C14 C 0.6572(5) -0.0062(4) 0.6886(4) 0.0538(10) Uani 1 1 d . . . . .
H14A H 0.590606 -0.028671 0.662786 0.081 Uiso 1 1 calc R U . . .
H14B H 0.704069 -0.074770 0.739865 0.081 Uiso 1 1 calc R U . . .
H14C H 0.734504 0.035628 0.618733 0.081 Uiso 1 1 calc R U . . .
C24 C 0.0090(5) -0.2227(4) 0.7185(4) 0.0521(9) Uani 1 1 d . . . . .
H24A H -0.080249 -0.242003 0.789234 0.062 Uiso 1 1 calc R U . . .
H24B H 0.083761 -0.291023 0.727906 0.062 Uiso 1 1 calc R U . . .
C16 C 0.5222(5) 0.1807(4) 0.4557(4) 0.0553(10) Uani 1 1 d . . . . .
H16A H 0.581691 0.245667 0.409715 0.083 Uiso 1 1 calc R U . . .
H16B H 0.472316 0.174514 0.405911 0.083 Uiso 1 1 calc R U . . .
H16C H 0.587521 0.110014 0.481231 0.083 Uiso 1 1 calc R U . . .

loop_
_atom_site_aniso_label
_atom_site_aniso_U_11
_atom_site_aniso_U_22
_atom_site_aniso_U_33
_atom_site_aniso_U_23
_atom_site_aniso_U_13
_atom_site_aniso_U_12
Cu1 0.0318(2) 0.0378(3) 0.0387(3) -0.0206(2) -0.00948(19) -0.00507(19)
Cu2 0.0307(2) 0.0495(3) 0.0532(3) -0.0311(3) -0.0112(2) -0.0080(2)
Cl1 0.0344(4) 0.0374(4) 0.0330(4) -0.0142(3) -0.0110(3) -0.0070(3)
Cl2 0.0338(4) 0.0399(4) 0.0413(4) -0.0183(3) -0.0175(3) -0.0015(3)
P1 0.0331(4) 0.0310(4) 0.0316(4) -0.0142(3) -0.0108(3) -0.0057(3)
Cl4 0.0578(6) 0.0662(7) 0.0590(6) -0.0341(5) -0.0163(5) 0.0056(5)
Cl3 0.0772(7) 0.0670(7) 0.0807(8) -0.0248(6) -0.0222(6) -0.0269(6)
N2 0.0278(12) 0.0341(14) 0.0349(14) -0.0151(11) -0.0105(10) -0.0063(10)
N1 0.0306(12) 0.0321(14) 0.0340(14) -0.0142(11) -0.0067(10) -0.0087(10)
N3 0.0323(13) 0.0347(14) 0.0363(14) -0.0158(12) -0.0117(11) -0.0058(11)
C9 0.0292(14) 0.0316(15) 0.0304(15) -0.0108(13) -0.0080(11) -0.0096(12)
C8 0.0309(14) 0.0315(15) 0.0310(15) -0.0117(12) -0.0115(12) -0.0066(12)
C5 0.0300(14) 0.0322(16) 0.0330(16) -0.0112(13) -0.0106(12) -0.0056(12)
C19 0.0327(15) 0.0313(16) 0.0332(16) -0.0114(13) -0.0113(12) -0.0078(12)
C2 0.0337(15) 0.0339(16) 0.0326(16) -0.0131(13) -0.0069(12) -0.0084(12)
C6 0.0291(14) 0.0393(17) 0.0355(16) -0.0133(14) -0.0118(12) -0.0098(12)
C7 0.0345(15) 0.0359(17) 0.0358(16) -0.0151(14) -0.0133(13) -0.0094(13)
C4 0.0286(15) 0.0414(18) 0.0388(17) -0.0163(15) -0.0083(13) -0.0081(13)
C23 0.0318(15) 0.0406(18) 0.0384(17) -0.0170(14) -0.0111(13) -0.0062(13)
C10 0.0353(16) 0.0448(19) 0.0360(17) -0.0221(15) -0.0041(13) -0.0107(14)
C22 0.0362(17) 0.043(2) 0.0446(19) -0.0220(16) -0.0118(14) 0.0009(14)
C3 0.0318(15) 0.0450(19) 0.0406(18) -0.0218(16) -0.0031(13) -0.0094(13)
C11 0.0427(17) 0.0372(18) 0.0440(19) -0.0172(15) -0.0195(15) -0.0011(14)
C21 0.0414(17) 0.0404(19) 0.0453(19) -0.0222(16) -0.0130(15) -0.0066(14)
C20 0.0361(16) 0.0386(18) 0.0447(19) -0.0194(15) -0.0135(14) -0.0083(13)
C12 0.0499(19) 0.0370(18) 0.0402(18) -0.0164(15) -0.0189(15) -0.0081(14)
C13 0.055(2) 0.046(2) 0.055(2) -0.0182(18) -0.0302(19) -0.0016(17)
C15 0.064(2) 0.0369(19) 0.045(2) -0.0086(16) -0.0217(18) -0.0119(17)
C17 0.057(2) 0.051(2) 0.052(2) -0.0177(19) -0.0233(18) -0.0180(18)
C18 0.075(3) 0.045(2) 0.053(2) -0.0152(18) -0.042(2) -0.0005(19)
C14 0.061(2) 0.043(2) 0.068(3) -0.031(2) -0.029(2) 0.0122(18)
C24 0.050(2) 0.051(2) 0.055(2) -0.022(2) -0.0122(18) -0.0067(17)
C16 0.071(3) 0.068(3) 0.042(2) -0.033(2) -0.0118(19) -0.016(2)

loop_
_atom_type_symbol
_atom_type_description
_atom_type_scat_dispersion_real
_atom_type_scat_dispersion_imag
_atom_type_scat_source
C C 0.0181 0.0091 'International Tables Vol C Tables 4.2.6.8 and 6.1.1.4'
H H 0.0000 0.0000 'International Tables Vol C Tables 4.2.6.8 and 6.1.1.4'
Cl Cl 0.3639 0.7018 'International Tables Vol C Tables 4.2.6.8 and 6.1.1.4'
Cu Cu -1.9646 0.5888 'International Tables Vol C Tables 4.2.6.8 and 6.1.1.4'
N N 0.0311 0.0180 'International Tables Vol C Tables 4.2.6.8 and 6.1.1.4'
P P 0.2955 0.4335 'International Tables Vol C Tables 4.2.6.8 and 6.1.1.4'

loop_
_geom_angle_atom_site_label_1
_geom_angle_atom_site_label_2
_geom_angle_atom_site_label_3
_geom_angle
_geom_angle_site_symmetry_1
_geom_angle_site_symmetry_3
_geom_angle_publ_flag
Cl1 Cu1 Cu2 58.41(2) . . ?
Cl1 Cu1 Cl2 98.51(3) . . ?
Cl2 Cu1 Cu2 53.58(2) . . ?
P1 Cu1 Cu2 167.80(3) . . ?
P1 Cu1 Cl1 127.60(4) . . ?
P1 Cu1 Cl2 128.63(4) . . ?
P1 Cu1 N1 85.46(7) . . ?
N1 Cu1 Cu2 82.51(7) . . ?
N1 Cu1 Cl1 105.33(8) . . ?
N1 Cu1 Cl2 104.88(8) . . ?
Cl1 Cu2 Cu1 55.80(2) . . ?
Cl2 Cu2 Cu1 58.41(2) . . ?
Cl2 Cu2 Cl1 100.21(3) . . ?
N2 Cu2 Cu1 88.11(8) . . ?
N2 Cu2 Cl1 100.15(8) . . ?
N2 Cu2 Cl2 117.57(8) . . ?
N3 Cu2 Cu1 167.72(8) . . ?
N3 Cu2 Cl1 121.57(9) . . ?
N3 Cu2 Cl2 131.51(8) . . ?
N3 Cu2 N2 80.51(11) . . ?
Cu1 Cl1 Cu2 65.80(3) . . ?
Cu2 Cl2 Cu1 68.01(3) . . ?
C10 P1 Cu1 99.22(11) . . ?
C10 P1 C11 103.49(17) . . ?
C10 P1 C12 103.44(16) . . ?
C11 P1 Cu1 116.17(12) . . ?
C11 P1 C12 111.70(16) . . ?
C12 P1 Cu1 119.48(12) . . ?
C9 N2 Cu2 126.5(2) . . ?
C8 N2 Cu2 113.7(2) . . ?
C8 N2 C9 119.4(3) . . ?
C9 N1 Cu1 123.7(2) . . ?
C2 N1 Cu1 115.6(2) . . ?
C2 N1 C9 118.5(3) . . ?
C19 N3 Cu2 114.9(2) . . ?
C23 N3 Cu2 127.2(2) . . ?
C23 N3 C19 117.9(3) . . ?
N2 C9 N1 115.3(3) . . ?
N2 C9 C5 122.1(3) . . ?
N1 C9 C5 122.6(3) . . ?
N2 C8 C19 115.1(3) . . ?
N2 C8 C7 121.9(3) . . ?
C7 C8 C19 122.9(3) . . ?
C9 C5 C4 117.3(3) . . ?
C6 C5 C9 117.4(3) . . ?
C6 C5 C4 125.3(3) . . ?
N3 C19 C8 115.2(3) . . ?
N3 C19 C20 121.6(3) . . ?
C20 C19 C8 123.1(3) . . ?
N1 C2 C10 117.2(3) . . ?
N1 C2 C3 122.3(3) . . ?
C3 C2 C10 120.5(3) . . ?
C5 C6 H6 119.9 . . ?
C7 C6 C5 120.2(3) . . ?
C7 C6 H6 119.9 . . ?
C8 C7 H7 120.5 . . ?
C6 C7 C8 118.9(3) . . ?
C6 C7 H7 120.5 . . ?
C5 C4 H4 120.2 . . ?
C3 C4 C5 119.6(3) . . ?
C3 C4 H4 120.2 . . ?
N3 C23 H23 118.2 . . ?
N3 C23 C22 123.7(3) . . ?
C22 C23 H23 118.2 . . ?
P1 C10 H10A 109.1 . . ?
P1 C10 H10B 109.1 . . ?
C2 C10 P1 112.5(2) . . ?
C2 C10 H10A 109.1 . . ?
C2 C10 H10B 109.1 . . ?
H10A C10 H10B 107.8 . . ?
C23 C22 H22 120.9 . . ?
C21 C22 C23 118.1(3) . . ?
C21 C22 H22 120.9 . . ?
C2 C3 H3 120.3 . . ?
C4 C3 C2 119.4(3) . . ?
C4 C3 H3 120.3 . . ?
C13 C11 P1 106.3(2) . . ?
C15 C11 P1 107.9(3) . . ?
C15 C11 C13 107.3(3) . . ?
C14 C11 P1 115.8(3) . . ?
C14 C11 C13 108.7(3) . . ?
C14 C11 C15 110.4(3) . . ?
C22 C21 H21 120.3 . . ?
C22 C21 C20 119.4(3) . . ?
C20 C21 H21 120.3 . . ?
C19 C20 C21 119.2(3) . . ?
C19 C20 H20 120.4 . . ?
C21 C20 H20 120.4 . . ?
C17 C12 P1 110.0(3) . . ?
C17 C12 C16 110.5(3) . . ?
C18 C12 P1 105.0(2) . . ?
C18 C12 C17 107.2(3) . . ?
C18 C12 C16 108.8(3) . . ?
C16 C12 P1 114.8(3) . . ?
C11 C13 H13A 109.5 . . ?
C11 C13 H13B 109.5 . . ?
C11 C13 H13C 109.5 . . ?
H13A C13 H13B 109.5 . . ?
H13A C13 H13C 109.5 . . ?
H13B C13 H13C 109.5 . . ?
C11 C15 H15A 109.5 . . ?
C11 C15 H15B 109.5 . . ?
C11 C15 H15C 109.5 . . ?
H15A C15 H15B 109.5 . . ?
H15A C15 H15C 109.5 . . ?
H15B C15 H15C 109.5 . . ?
C12 C17 H17A 109.5 . . ?
C12 C17 H17B 109.5 . . ?
C12 C17 H17C 109.5 . . ?
H17A C17 H17B 109.5 . . ?
H17A C17 H17C 109.5 . . ?
H17B C17 H17C 109.5 . . ?
C12 C18 H18A 109.5 . . ?
C12 C18 H18B 109.5 . . ?
C12 C18 H18C 109.5 . . ?
H18A C18 H18B 109.5 . . ?
H18A C18 H18C 109.5 . . ?
H18B C18 H18C 109.5 . . ?
C11 C14 H14A 109.5 . . ?
C11 C14 H14B 109.5 . . ?
C11 C14 H14C 109.5 . . ?
H14A C14 H14B 109.5 . . ?
H14A C14 H14C 109.5 . . ?
H14B C14 H14C 109.5 . . ?
Cl4 C24 H24A 109.3 . . ?
Cl4 C24 H24B 109.3 . . ?
Cl3 C24 Cl4 111.7(3) . . ?
Cl3 C24 H24A 109.3 . . ?
Cl3 C24 H24B 109.3 . . ?
H24A C24 H24B 107.9 . . ?
C12 C16 H16A 109.5 . . ?
C12 C16 H16B 109.5 . . ?
C12 C16 H16C 109.5 . . ?
H16A C16 H16B 109.5 . . ?
H16A C16 H16C 109.5 . . ?
H16B C16 H16C 109.5 . . ?

loop_
_geom_bond_atom_site_label_1
_geom_bond_atom_site_label_2
_geom_bond_distance
_geom_bond_site_symmetry_2
_geom_bond_publ_flag
Cu1 Cu2 2.6202(7) . ?
Cu1 Cl1 2.3759(9) . ?
Cu1 Cl2 2.4070(9) . ?
Cu1 P1 2.1994(9) . ?
Cu1 N1 2.221(3) . ?
Cu2 Cl1 2.4469(10) . ?
Cu2 Cl2 2.2740(9) . ?
Cu2 N2 2.077(2) . ?
Cu2 N3 2.011(3) . ?
P1 C10 1.855(3) . ?
P1 C11 1.869(4) . ?
P1 C12 1.878(3) . ?
Cl4 C24 1.772(5) . ?
Cl3 C24 1.745(4) . ?
N2 C9 1.349(4) . ?
N2 C8 1.334(4) . ?
N1 C9 1.365(4) . ?
N1 C2 1.323(4) . ?
N3 C19 1.364(4) . ?
N3 C23 1.328(4) . ?
C9 C5 1.414(4) . ?
C8 C19 1.492(4) . ?
C8 C7 1.415(4) . ?
C5 C6 1.409(5) . ?
C5 C4 1.415(5) . ?
C19 C20 1.377(5) . ?
C2 C10 1.509(4) . ?
C2 C3 1.424(5) . ?
C6 H6 0.9500 . ?
C6 C7 1.363(5) . ?
C7 H7 0.9500 . ?
C4 H4 0.9500 . ?
C4 C3 1.362(5) . ?
C23 H23 0.9500 . ?
C23 C22 1.384(5) . ?
C10 H10A 0.9900 . ?
C10 H10B 0.9900 . ?
C22 H22 0.9500 . ?
C22 C21 1.375(5) . ?
C3 H3 0.9500 . ?
C11 C13 1.544(5) . ?
C11 C15 1.534(6) . ?
C11 C14 1.528(5) . ?
C21 H21 0.9500 . ?
C21 C20 1.388(5) . ?
C20 H20 0.9500 . ?
C12 C17 1.534(5) . ?
C12 C18 1.527(5) . ?
C12 C16 1.539(5) . ?
C13 H13A 0.9800 . ?
C13 H13B 0.9800 . ?
C13 H13C 0.9800 . ?
C15 H15A 0.9800 . ?
C15 H15B 0.9800 . ?
C15 H15C 0.9800 . ?
C17 H17A 0.9800 . ?
C17 H17B 0.9800 . ?
C17 H17C 0.9800 . ?
C18 H18A 0.9800 . ?
C18 H18B 0.9800 . ?
C18 H18C 0.9800 . ?
C14 H14A 0.9800 . ?
C14 H14B 0.9800 . ?
C14 H14C 0.9800 . ?
C24 H24A 0.9900 . ?
C24 H24B 0.9900 . ?
C16 H16A 0.9800 . ?
C16 H16B 0.9800 . ?
C16 H16C 0.9800 . ?

loop_
_geom_torsion_atom_site_label_1
_geom_torsion_atom_site_label_2
_geom_torsion_atom_site_label_3
_geom_torsion_atom_site_label_4
_geom_torsion
_geom_torsion_site_symmetry_1
_geom_torsion_site_symmetry_2
_geom_torsion_site_symmetry_3
_geom_torsion_site_symmetry_4
_geom_torsion_publ_flag
Cu1 P1 C10 C2 31.0(3) . . . . ?
Cu1 P1 C11 C13 -57.2(3) . . . . ?
Cu1 P1 C11 C15 57.7(3) . . . . ?
Cu1 P1 C11 C14 -178.0(3) . . . . ?
Cu1 P1 C12 C17 -88.4(3) . . . . ?
Cu1 P1 C12 C18 26.7(3) . . . . ?
Cu1 P1 C12 C16 146.2(3) . . . . ?
Cu1 N1 C9 N2 -22.6(4) . . . . ?
Cu1 N1 C9 C5 158.5(2) . . . . ?
Cu1 N1 C2 C10 19.5(4) . . . . ?
Cu1 N1 C2 C3 -160.9(3) . . . . ?
Cu2 N2 C9 N1 9.7(4) . . . . ?
Cu2 N2 C9 C5 -171.4(2) . . . . ?
Cu2 N2 C8 C19 -8.4(4) . . . . ?
Cu2 N2 C8 C7 171.0(2) . . . . ?
Cu2 N3 C19 C8 0.7(4) . . . . ?
Cu2 N3 C19 C20 -178.7(3) . . . . ?
Cu2 N3 C23 C22 179.8(3) . . . . ?
N2 C9 C5 C6 1.6(5) . . . . ?
N2 C9 C5 C4 -177.1(3) . . . . ?
N2 C8 C19 N3 5.3(4) . . . . ?
N2 C8 C19 C20 -175.4(3) . . . . ?
N2 C8 C7 C6 1.3(5) . . . . ?
N1 C9 C5 C6 -179.6(3) . . . . ?
N1 C9 C5 C4 1.7(5) . . . . ?
N1 C2 C10 P1 -35.2(4) . . . . ?
N1 C2 C3 C4 0.3(5) . . . . ?
N3 C19 C20 C21 -1.3(5) . . . . ?
N3 C23 C22 C21 -0.9(6) . . . . ?
C9 N2 C8 C19 178.5(3) . . . . ?
C9 N2 C8 C7 -2.2(5) . . . . ?
C9 N1 C2 C10 -176.5(3) . . . . ?
C9 N1 C2 C3 3.1(5) . . . . ?
C9 C5 C6 C7 -2.4(5) . . . . ?
C9 C5 C4 C3 1.8(5) . . . . ?
C8 N2 C9 N1 -178.2(3) . . . . ?
C8 N2 C9 C5 0.7(5) . . . . ?
C8 C19 C20 C21 179.3(3) . . . . ?
C5 C6 C7 C8 1.1(5) . . . . ?
C5 C4 C3 C2 -2.8(5) . . . . ?
C19 N3 C23 C22 0.6(5) . . . . ?
C19 C8 C7 C6 -179.5(3) . . . . ?
C2 N1 C9 N2 174.8(3) . . . . ?
C2 N1 C9 C5 -4.1(5) . . . . ?
C6 C5 C4 C3 -176.8(3) . . . . ?
C7 C8 C19 N3 -174.0(3) . . . . ?
C7 C8 C19 C20 5.3(5) . . . . ?
C4 C5 C6 C7 176.1(3) . . . . ?
C23 N3 C19 C8 180.0(3) . . . . ?
C23 N3 C19 C20 0.6(5) . . . . ?
C23 C22 C21 C20 0.2(6) . . . . ?
C10 P1 C11 C13 50.4(3) . . . . ?
C10 P1 C11 C15 165.3(2) . . . . ?
C10 P1 C11 C14 -70.5(3) . . . . ?
C10 P1 C12 C17 162.7(3) . . . . ?
C10 P1 C12 C18 -82.2(3) . . . . ?
C10 P1 C12 C16 37.3(3) . . . . ?
C10 C2 C3 C4 179.9(3) . . . . ?
C22 C21 C20 C19 0.9(6) . . . . ?
C3 C2 C10 P1 145.3(3) . . . . ?
C11 P1 C10 C2 -88.9(3) . . . . ?
C11 P1 C12 C17 52.0(3) . . . . ?
C11 P1 C12 C18 167.1(3) . . . . ?
C11 P1 C12 C16 -73.4(3) . . . . ?
C12 P1 C10 C2 154.5(3) . . . . ?
C12 P1 C11 C13 161.0(3) . . . . ?
C12 P1 C11 C15 -84.1(3) . . . . ?
C12 P1 C11 C14 40.2(4) . . . . ?
